data_1502663
loop_
_publ_author_name
'Maldonado, Carmen R.'
'Mar\'in, Clotilde'
'Olmo, Francisco'
'Huertas, Oscar'
'Quir\'os, Miguel'
'S\'anchez-Moreno, Manuel'
'Rosales, Mar\'ia J'
'Salas, Juan M.'

_publ_section_title
;
 In vitro and in vivo trypanocidal evaluation of nickel complexes with an
 azapurine derivative against Trypanosoma cruzi.
;
_journal_issue 19
_journal_name_full 'Journal of medicinal chemistry'
_journal_page_first 6964
_journal_page_last 6972
_journal_paper_doi 10.1021/jm100581z
_journal_volume 53
_journal_year 2010
_chemical_formula_moiety 'C36 H28 N14 Ni O4'
_chemical_formula_sum 'C36 H28 N14 Ni O4'
_chemical_formula_weight 779.43
_chemical_name_systematic
; 
 ? 
;
_space_group_IT_number 15
_symmetry_cell_setting monoclinic
_symmetry_space_group_name_Hall '-C 2yc'
_symmetry_space_group_name_H-M 'C 1 2/c 1'
_atom_sites_solution_hydrogens geom
_atom_sites_solution_primary heavy
_atom_sites_solution_secondary difmap
_audit_creation_method SHELXL-97
_cell_angle_alpha 90.00
_cell_angle_beta 90.107(4)
_cell_angle_gamma 90.00
_cell_formula_units_Z 4
_cell_length_a 13.226(3)
_cell_length_b 15.714(3)
_cell_length_c 16.609(3)
_cell_measurement_reflns_used 2553
_cell_measurement_temperature 298(2)
_cell_measurement_theta_max 19.9
_cell_measurement_theta_min 2.4
_cell_volume 3451.9(12)
_computing_cell_refinement 'Bruker SMART'
_computing_data_collection 'Bruker SMART (Bruker, 1999)'
_computing_data_reduction 'Bruker SAINT (Bruker, 1999)'
_computing_molecular_graphics 'Xtal_GX (Hall & du Boulay, 1997)'
_computing_publication_material SHELXL-97
_computing_structure_refinement 'SHELXL-97 (Sheldrick, 1997)'
_computing_structure_solution 'SHELXS-97 (Sheldrick, 1997)'
_diffrn_ambient_temperature 298(2)
_diffrn_detector_area_resol_mean 8.26
_diffrn_measured_fraction_theta_full 0.991
_diffrn_measured_fraction_theta_max 0.943
_diffrn_measurement_device_type 'Bruker SMART APEX CCD system'
_diffrn_measurement_method '\f and \w scans'
_diffrn_radiation_monochromator graphite
_diffrn_radiation_source 'fine-focus sealed tube'
_diffrn_radiation_type MoK\a
_diffrn_radiation_wavelength 0.71073
_diffrn_reflns_av_R_equivalents 0.0591
_diffrn_reflns_av_sigmaI/netI 0.0707
_diffrn_reflns_limit_h_max 17
_diffrn_reflns_limit_h_min -17
_diffrn_reflns_limit_k_max 20
_diffrn_reflns_limit_k_min -19
_diffrn_reflns_limit_l_max 21
_diffrn_reflns_limit_l_min -21
_diffrn_reflns_number 20042
_diffrn_reflns_theta_full 27.50
_diffrn_reflns_theta_max 28.34
_diffrn_reflns_theta_min 2.01
_diffrn_standards_decay_% -0.2
_diffrn_standards_number 83
_exptl_absorpt_coefficient_mu 0.626
_exptl_absorpt_correction_type none
_exptl_crystal_colour pink
_exptl_crystal_density_diffrn 1.500
_exptl_crystal_density_method 'not measured'
_exptl_crystal_description irregular
_exptl_crystal_F_000 1608
_exptl_crystal_size_max 0.22
_exptl_crystal_size_mid 0.19
_exptl_crystal_size_min 0.07
_refine_diff_density_max 0.349
_refine_diff_density_min -0.176
_refine_diff_density_rms 0.044
_refine_ls_extinction_method none
_refine_ls_goodness_of_fit_ref 0.877
_refine_ls_hydrogen_treatment constr
_refine_ls_matrix_type full
_refine_ls_number_parameters 251
_refine_ls_number_reflns 4080
_refine_ls_number_restraints 0
_refine_ls_restrained_S_all 0.877
_refine_ls_R_factor_all 0.0877
_refine_ls_R_factor_gt 0.0435
_refine_ls_shift/su_max 0.008
_refine_ls_shift/su_mean 0.000
_refine_ls_structure_factor_coef Fsqd
_refine_ls_weighting_details 'calc w=1/[\s^2^(Fo^2^)+(0.0400P)^2^+0.0000P] where P=(Fo^2^+2Fc^2^)/3'
_refine_ls_weighting_scheme calc
_refine_ls_wR_factor_gt 0.0911
_refine_ls_wR_factor_ref 0.1000
_reflns_number_gt 2270
_reflns_number_total 4080
_reflns_threshold_expression I>2\s(I)
_cod_data_source_file jm100581z_si_003.cif
_cod_data_source_block nif2ax
_cod_original_cell_volume 3451.8(11)
_cod_original_sg_symbol_H-M 'C 2/c'
_cod_database_code 1502663

loop_
_symmetry_equiv_pos_as_xyz
'x, y, z'
'x, -y, z+1/2'
'x+1/2, y+1/2, z'
'x+1/2, -y+1/2, z+1/2'
'-x, -y, -z'
'-x, y, -z-1/2'
'-x+1/2, -y+1/2, -z'
'-x+1/2, y+1/2, -z-1/2'

loop_
_atom_site_label
_atom_site_type_symbol
_atom_site_fract_x
_atom_site_fract_y
_atom_site_fract_z
_atom_site_U_iso_or_equiv
_atom_site_adp_type
_atom_site_occupancy
_atom_site_symmetry_multiplicity
_atom_site_calc_flag
_atom_site_refinement_flags
Ni Ni 0.5000 0.41691(3) 0.2500 0.04759(16) Uani 1 2 d S
N1 N 0.49788(15) 0.27694(13) 0.37759(12) 0.0584(6) Uani 1 1 d .
N2 N 0.44555(15) 0.32444(12) 0.32677(12) 0.0526(5) Uani 1 1 d .
N3 N 0.34502(15) 0.30546(13) 0.32647(12) 0.0548(5) Uani 1 1 d .
C3A C 0.33754(19) 0.24326(16) 0.38008(14) 0.0513(6) Uani 1 1 d .
N4 N 0.25017(16) 0.20102(14) 0.40129(13) 0.0600(6) Uani 1 1 d .
C4 C 0.15568(19) 0.21791(18) 0.35912(17) 0.0738(8) Uani 1 1 d .
H41 H 0.1378 0.1693 0.3271 0.089 Uiso 1 1 d R
H42 H 0.1637 0.2667 0.3249 0.089 Uiso 1 1 d R
H43 H 0.1032 0.2288 0.3976 0.089 Uiso 1 1 d R
C5 C 0.2545(3) 0.13752(19) 0.45828(16) 0.0665(8) Uani 1 1 d .
O5 O 0.17998(16) 0.09681(13) 0.47776(12) 0.0854(7) Uani 1 1 d .
N6 N 0.34969(19) 0.12200(14) 0.49317(13) 0.0671(6) Uani 1 1 d .
C6 C 0.3517(3) 0.05707(19) 0.55632(17) 0.0909(10) Uani 1 1 d .
H61 H 0.2863 0.0535 0.5812 0.109 Uiso 1 1 d R
H62 H 0.4013 0.0722 0.5961 0.109 Uiso 1 1 d R
H63 H 0.3688 0.0030 0.5331 0.109 Uiso 1 1 d R
C7 C 0.4422(2) 0.16085(18) 0.47305(16) 0.0643(8) Uani 1 1 d .
O7 O 0.51962(16) 0.14024(14) 0.50674(13) 0.0944(7) Uani 1 1 d .
C7A C 0.42985(19) 0.22447(16) 0.41266(15) 0.0525(6) Uani 1 1 d .
N1P N 0.44028(16) 0.51157(13) 0.32699(13) 0.0542(5) Uani 1 1 d .
C1AP C 0.3463(2) 0.53795(17) 0.30541(17) 0.0592(7) Uani 1 1 d .
C2P C 0.4808(2) 0.54571(18) 0.39117(18) 0.0691(8) Uani 1 1 d .
H2P H 0.5443 0.5266 0.4074 0.083 Uiso 1 1 d R
C3P C 0.4344(3) 0.6098(2) 0.43713(19) 0.0835(10) Uani 1 1 d .
H3P H 0.4660 0.6319 0.4826 0.100 Uiso 1 1 d R
C4P C 0.3419(3) 0.6386(2) 0.4140(2) 0.0907(11) Uani 1 1 d .
H4P H 0.3109 0.6822 0.4426 0.109 Uiso 1 1 d R
C4AP C 0.2932(3) 0.60245(19) 0.3471(2) 0.0783(9) Uani 1 1 d .
C5P C 0.1927(3) 0.6254(2) 0.3203(3) 0.1011(13) Uani 1 1 d .
H5P H 0.1577 0.6687 0.3464 0.121 Uiso 1 1 d R
C6P C 0.1501(3) 0.5850(3) 0.2584(3) 0.1042(14) Uani 1 1 d .
H6P H 0.0855 0.6012 0.2423 0.125 Uiso 1 1 d R
C6AP C 0.1998(2) 0.5173(2) 0.2159(2) 0.0800(10) Uani 1 1 d .
C7P C 0.1564(2) 0.4687(3) 0.1538(2) 0.0959(12) Uani 1 1 d .
H7P H 0.0904 0.4800 0.1374 0.115 Uiso 1 1 d R
C8P C 0.2099(2) 0.4056(2) 0.11760(19) 0.0853(10) Uani 1 1 d .
H8P H 0.1811 0.3734 0.0766 0.102 Uiso 1 1 d R
C9P C 0.3084(2) 0.39044(19) 0.14301(17) 0.0672(8) Uani 1 1 d .
H9P H 0.3445 0.3472 0.1178 0.081 Uiso 1 1 d R
N10P N 0.35334(15) 0.43336(13) 0.20069(13) 0.0552(6) Uani 1 1 d .
C0AP C 0.2996(2) 0.49586(18) 0.23850(17) 0.0608(7) Uani 1 1 d .

loop_
_atom_site_aniso_label
_atom_site_aniso_U_11
_atom_site_aniso_U_22
_atom_site_aniso_U_33
_atom_site_aniso_U_23
_atom_site_aniso_U_13
_atom_site_aniso_U_12
Ni 0.0392(3) 0.0483(3) 0.0552(3) 0.000 -0.0038(2) 0.000
N1 0.0542(14) 0.0581(14) 0.0630(14) 0.0037(12) -0.0094(11) 0.0021(11)
N2 0.0493(13) 0.0507(13) 0.0577(13) 0.0040(11) -0.0065(11) -0.0029(11)
N3 0.0502(13) 0.0561(14) 0.0582(14) 0.0045(11) -0.0054(11) -0.0060(11)
C3A 0.0551(17) 0.0503(16) 0.0484(15) -0.0031(13) -0.0040(13) -0.0057(13)
N4 0.0588(15) 0.0623(15) 0.0590(14) 0.0065(12) -0.0069(11) -0.0094(12)
C4 0.0588(18) 0.082(2) 0.080(2) 0.0036(17) -0.0065(16) -0.0144(16)
C5 0.081(2) 0.063(2) 0.0557(18) -0.0059(15) 0.0022(17) -0.0090(17)
O5 0.0904(16) 0.0822(15) 0.0837(15) 0.0113(12) 0.0068(12) -0.0330(12)
N6 0.0836(18) 0.0584(15) 0.0592(15) 0.0119(12) -0.0061(13) -0.0042(13)
C6 0.126(3) 0.070(2) 0.077(2) 0.0273(18) -0.001(2) -0.0065(19)
C7 0.072(2) 0.0604(19) 0.0605(18) 0.0028(15) -0.0135(16) 0.0001(16)
O7 0.0863(16) 0.1006(17) 0.0962(16) 0.0330(13) -0.0287(13) 0.0084(13)
C7A 0.0556(17) 0.0497(16) 0.0522(15) 0.0043(13) -0.0076(13) -0.0020(13)
N1P 0.0509(13) 0.0491(13) 0.0628(14) -0.0004(11) 0.0048(11) -0.0023(11)
C1AP 0.0598(18) 0.0512(17) 0.0667(18) 0.0135(15) 0.0202(15) 0.0067(14)
C2P 0.071(2) 0.0614(19) 0.075(2) -0.0087(17) 0.0141(16) -0.0062(16)
C3P 0.097(3) 0.074(2) 0.079(2) -0.0189(18) 0.022(2) -0.012(2)
C4P 0.113(3) 0.063(2) 0.097(3) -0.002(2) 0.043(2) 0.006(2)
C4AP 0.086(2) 0.063(2) 0.086(2) 0.0199(18) 0.036(2) 0.0150(18)
C5P 0.086(3) 0.101(3) 0.116(3) 0.042(3) 0.044(2) 0.046(2)
C6P 0.069(2) 0.129(4) 0.114(3) 0.050(3) 0.023(2) 0.043(2)
C6AP 0.0526(19) 0.103(3) 0.085(2) 0.039(2) 0.0062(17) 0.0171(19)
C7P 0.0452(19) 0.141(3) 0.102(3) 0.045(3) -0.0184(19) 0.000(2)
C8P 0.0520(19) 0.116(3) 0.088(2) 0.015(2) -0.0204(17) -0.0036(19)
C9P 0.0566(18) 0.082(2) 0.0633(18) 0.0100(16) -0.0134(15) -0.0034(15)
N10P 0.0448(12) 0.0614(15) 0.0594(14) 0.0123(12) -0.0044(11) 0.0003(11)
C0AP 0.0474(16) 0.0680(19) 0.0669(19) 0.0248(16) 0.0068(14) 0.0056(15)

loop_
_atom_type_symbol
_atom_type_description
_atom_type_scat_dispersion_real
_atom_type_scat_dispersion_imag
_atom_type_scat_source
C C 0.0033 0.0016 'International Tables Vol C Tables 4.2.6.8 and 6.1.1.4'
H H 0.0000 0.0000 'International Tables Vol C Tables 4.2.6.8 and 6.1.1.4'
N N 0.0061 0.0033 'International Tables Vol C Tables 4.2.6.8 and 6.1.1.4'
O O 0.0106 0.0060 'International Tables Vol C Tables 4.2.6.8 and 6.1.1.4'
Ni Ni 0.3393 1.1124 'International Tables Vol C Tables 4.2.6.8 and 6.1.1.4'

loop_
_geom_angle_atom_site_label_1
_geom_angle_atom_site_label_2
_geom_angle_atom_site_label_3
_geom_angle
_geom_angle_site_symmetry_1
_geom_angle_site_symmetry_3
N2 Ni N2 90.49(11) 6_656 .
N2 Ni N1P 178.40(8) 6_656 .
N2 Ni N1P 89.46(8) . .
N2 Ni N1P 89.45(8) 6_656 6_656
N2 Ni N1P 178.40(8) . 6_656
N1P Ni N1P 90.64(11) . 6_656
N2 Ni N10P 99.63(8) 6_656 .
N2 Ni N10P 90.26(8) . .
N1P Ni N10P 78.78(9) . .
N1P Ni N10P 91.32(8) 6_656 .
N2 Ni N10P 90.26(8) 6_656 6_656
N2 Ni N10P 99.63(8) . 6_656
N1P Ni N10P 91.32(8) . 6_656
N1P Ni N10P 78.78(9) 6_656 6_656
N10P Ni N10P 165.98(12) . 6_656
N2 N1 C7A 105.7(2) . .
N1 N2 N3 112.86(19) . .
N1 N2 Ni 127.55(16) . .
N3 N2 Ni 119.57(15) . .
C3A N3 N2 103.5(2) . .
N3 C3A C7A 110.9(2) . .
N3 C3A N4 126.1(2) . .
C7A C3A N4 122.9(2) . .
C5 N4 C3A 119.4(2) . .
C5 N4 C4 119.8(2) . .
C3A N4 C4 120.6(2) . .
N4 C4 H41 109.4 . .
N4 C4 H42 109.5 . .
H41 C4 H42 109.5 . .
N4 C4 H43 109.5 . .
H41 C4 H43 109.5 . .
H42 C4 H43 109.5 . .
O5 C5 N4 122.0(3) . .
O5 C5 N6 121.5(3) . .
N4 C5 N6 116.4(3) . .
C5 N6 C7 127.2(2) . .
C5 N6 C6 115.5(2) . .
C7 N6 C6 117.3(2) . .
N6 C6 H61 109.6 . .
N6 C6 H62 109.4 . .
H61 C6 H62 109.5 . .
N6 C6 H63 109.5 . .
H61 C6 H63 109.5 . .
H62 C6 H63 109.5 . .
O7 C7 N6 120.6(3) . .
O7 C7 C7A 127.5(3) . .
N6 C7 C7A 111.9(2) . .
N1 C7A C3A 107.0(2) . .
N1 C7A C7 130.9(2) . .
C3A C7A C7 122.1(3) . .
C2P N1P C1AP 117.6(2) . .
C2P N1P Ni 128.92(19) . .
C1AP N1P Ni 113.44(18) . .
N1P C1AP C4AP 123.0(3) . .
N1P C1AP C0AP 117.2(2) . .
C4AP C1AP C0AP 119.8(3) . .
N1P C2P C3P 123.9(3) . .
N1P C2P H2P 118.2 . .
C3P C2P H2P 118.0 . .
C4P C3P C2P 118.6(3) . .
C4P C3P H3P 120.6 . .
C2P C3P H3P 120.8 . .
C3P C4P C4AP 120.1(3) . .
C3P C4P H4P 119.9 . .
C4AP C4P H4P 120.0 . .
C4P C4AP C1AP 116.7(3) . .
C4P C4AP C5P 124.3(3) . .
C1AP C4AP C5P 119.0(3) . .
C6P C5P C4AP 120.4(4) . .
C6P C5P H5P 119.8 . .
C4AP C5P H5P 119.8 . .
C5P C6P C6AP 122.6(4) . .
C5P C6P H6P 118.6 . .
C6AP C6P H6P 118.8 . .
C7P C6AP C0AP 116.5(3) . .
C7P C6AP C6P 125.2(3) . .
C0AP C6AP C6P 118.3(3) . .
C8P C7P C6AP 120.5(3) . .
C8P C7P H7P 119.8 . .
C6AP C7P H7P 119.6 . .
C7P C8P C9P 118.7(3) . .
C7P C8P H8P 120.5 . .
C9P C8P H8P 120.8 . .
N10P C9P C8P 123.8(3) . .
N10P C9P H9P 118.1 . .
C8P C9P H9P 118.1 . .
C9P N10P C0AP 118.0(2) . .
C9P N10P Ni 129.17(19) . .
C0AP N10P Ni 112.75(18) . .
N10P C0AP C6AP 122.4(3) . .
N10P C0AP C1AP 117.7(2) . .
C6AP C0AP C1AP 119.8(3) . .

loop_
_geom_bond_atom_site_label_1
_geom_bond_atom_site_label_2
_geom_bond_distance
_geom_bond_site_symmetry_2
Ni N2 2.064(2) 6_656
Ni N2 2.064(2) .
Ni N1P 2.116(2) .
Ni N1P 2.116(2) 6_656
Ni N10P 2.120(2) .
Ni N10P 2.120(2) 6_656
N1 N2 1.322(2) .
N1 C7A 1.353(3) .
N2 N3 1.363(2) .
N3 C3A 1.326(3) .
C3A C7A 1.367(3) .
C3A N4 1.379(3) .
N4 C5 1.377(3) .
N4 C4 1.456(3) .
C4 H41 0.9601 .
C4 H42 0.9601 .
C4 H43 0.9601 .
C5 O5 1.219(3) .
C5 N6 1.406(3) .
N6 C7 1.408(3) .
N6 C6 1.463(3) .
C6 H61 0.9600 .
C6 H62 0.9601 .
C6 H63 0.9600 .
C7 O7 1.211(3) .
C7 C7A 1.425(3) .
N1P C2P 1.308(3) .
N1P C1AP 1.357(3) .
C1AP C4AP 1.415(4) .
C1AP C0AP 1.433(4) .
C2P C3P 1.406(4) .
C2P H2P 0.9300 .
C3P C4P 1.359(4) .
C3P H3P 0.9300 .
C4P C4AP 1.403(4) .
C4P H4P 0.9300 .
C4AP C5P 1.446(4) .
C5P C6P 1.332(5) .
C5P H5P 0.9300 .
C6P C6AP 1.438(5) .
C6P H6P 0.9300 .
C6AP C7P 1.405(4) .
C6AP C0AP 1.412(3) .
C7P C8P 1.359(4) .
C7P H7P 0.9300 .
C8P C9P 1.390(4) .
C8P H8P 0.9300 .
C9P N10P 1.313(3) .
C9P H9P 0.9300 .
N10P C0AP 1.366(3) .
